data_4344210
loop_
_publ_author_name
'Christian, B.H.'
'Gillespie, R.J.'
'Sawyer, J.F.'

_publ_section_title
;
 Preparation, X-ray Crystal Structures, and Vibrational Spectra of Some
 Salts of the As3 S4(+) and As3 Se4(+) Cations
;
_journal_name_full 'Inorganic Chemistry'
_journal_page_first 3410
_journal_page_last 3420
_journal_volume 20
_journal_year 1981
_chemical_formula_sum 'As3 F6 Sb Se4'
_chemical_name_systematic 'As3 Se4 Sb F6'
_space_group_IT_number 11
_symmetry_space_group_name_Hall '-P 2yb'
_symmetry_space_group_name_H-M 'P 1 21/m 1'
_cell_angle_alpha 90
_cell_angle_beta 92.65
_cell_angle_gamma 90
_cell_formula_units_Z 2
_cell_length_a 6.224
_cell_length_b 9.564
_cell_length_c 10.643
_cell_volume 632.861
_citation_journal_id_ASTM INOCAJ
_cod_data_source_file Christian_INOCAJ_1981_25.cif
_cod_data_source_block As3F6Sb1Se4
_cod_original_cell_volume 632.8613
_cod_original_formula_sum 'As3 F6 Sb1 Se4'
_cod_database_code 4344210

loop_
_symmetry_equiv_pos_as_xyz
x,y,z
-x,y+1/2,-z
-x,-y,-z
x,-y-1/2,z

loop_
_atom_site_label
_atom_site_type_symbol
_atom_site_fract_x
_atom_site_fract_y
_atom_site_fract_z
_atom_site_occupancy
_atom_site_U_iso_or_equiv
F2 F-1 0.7283 0.25 0.7233 1 0.0
As1 As+3 0.0564 0.25 0.4819 1 0.0
F1 F-1 0.3645 0.3863 0.7352 1 0.0
Se3 Se-2 -0.3195 0.25 0.4399 1 0.0
As2 As+3 -0.0305 0.1207 0.1583 1 0.0
Se2 Se-2 0.1461 0.0647 0.3484 1 0.0
Sb1 Sb+5 0.4978 0.25 0.8324 1 0.0
F3 F-1 -0.3612 0.1203 0.9261 1 0.0
Se1 Se-2 -0.3495 0.25 0.2228 1 0.0
F4 F-1 0.2849 0.25 0.9513 1 0.0
